data_7102132
loop_
_publ_author_name
'Guionneau, Philippe'
'Le Gac, Fr\'ed\'eric'
'Kaiba, Abdellah'
'Costa, Jos\'e S\'anchez'
'Chasseau, Daniel'
'L\'etard, Jean-Fran\,cois'

_publ_section_title
;
 A reversible metal-ligand bond break associated to a spin-crossover.
;
_journal_issue 36
_journal_name_full 'Chemical communications (Cambridge, England)'
_journal_page_first 3723
_journal_page_last 3725
_journal_paper_doi 10.1039/b707836f
_journal_year 2007
_chemical_formula_sum 'C17 H23 Fe N5 O3'
_chemical_formula_weight 401.25
_chemical_name_systematic
;
?
;
_space_group_IT_number 14
_symmetry_cell_setting monoclinic
_symmetry_space_group_name_Hall '-P 2ybc'
_symmetry_space_group_name_H-M 'P 1 21/c 1'
_atom_sites_solution_hydrogens geom
_atom_sites_solution_primary direct
_atom_sites_solution_secondary difmap
_audit_creation_method SHELXL-97
_cell_angle_alpha 90.000(5)
_cell_angle_beta 105.082(5)
_cell_angle_gamma 90.000(5)
_cell_formula_units_Z 4
_cell_length_a 10.6243(4)
_cell_length_b 11.9157(4)
_cell_length_c 14.6759(5)
_cell_measurement_temperature 120(2)
_cell_volume 1793.91(11)
_computing_structure_refinement 'SHELXL-97 (Sheldrick, 1997)'
_diffrn_ambient_temperature 120(2)
_diffrn_measured_fraction_theta_full 0.994
_diffrn_measured_fraction_theta_max 0.994
_diffrn_radiation_monochromator graphite
_diffrn_radiation_source 'fine-focus sealed tube'
_diffrn_radiation_type MoK\a
_diffrn_radiation_wavelength 0.71069
_diffrn_reflns_av_R_equivalents 0.0209
_diffrn_reflns_av_sigmaI/netI 0.0258
_diffrn_reflns_limit_h_max 13
_diffrn_reflns_limit_h_min -13
_diffrn_reflns_limit_k_max 15
_diffrn_reflns_limit_k_min -15
_diffrn_reflns_limit_l_max 19
_diffrn_reflns_limit_l_min -19
_diffrn_reflns_number 7966
_diffrn_reflns_theta_full 27.52
_diffrn_reflns_theta_max 27.52
_diffrn_reflns_theta_min 1.99
_exptl_absorpt_coefficient_mu 0.869
_exptl_absorpt_correction_type none
_exptl_crystal_colour violet
_exptl_crystal_density_diffrn 1.486
_exptl_crystal_density_method 'not measured'
_exptl_crystal_description prism
_exptl_crystal_F_000 840
_exptl_crystal_size_max 0.2
_exptl_crystal_size_mid 0.1
_exptl_crystal_size_min 0.1
_refine_diff_density_max 0.786
_refine_diff_density_min -0.497
_refine_diff_density_rms 0.070
_refine_ls_extinction_method none
_refine_ls_goodness_of_fit_ref 1.175
_refine_ls_hydrogen_treatment mixed
_refine_ls_matrix_type full
_refine_ls_number_parameters 244
_refine_ls_number_reflns 4123
_refine_ls_number_restraints 0
_refine_ls_restrained_S_all 1.175
_refine_ls_R_factor_all 0.0426
_refine_ls_R_factor_gt 0.0329
_refine_ls_shift/su_max 0.001
_refine_ls_shift/su_mean 0.000
_refine_ls_structure_factor_coef Fsqd
_refine_ls_weighting_details 'calc w=1/[\s^2^(Fo^2^)+(0.0358P)^2^+1.4906P] where P=(Fo^2^+2Fc^2^)/3'
_refine_ls_weighting_scheme calc
_refine_ls_wR_factor_gt 0.0838
_refine_ls_wR_factor_ref 0.0929
_reflns_number_gt 3567
_reflns_number_total 4123
_reflns_threshold_expression >2sigma(I)
_cod_data_source_file b707836f.txt
_cod_data_source_block FeL(CN)2H20LS6
_cod_original_sg_symbol_H-M P21/c
_cod_database_code 7102132

loop_
_symmetry_equiv_pos_as_xyz
'x, y, z'
'-x, y+1/2, -z+1/2'
'-x, -y, -z'
'x, -y-1/2, z-1/2'

loop_
_atom_site_label
_atom_site_type_symbol
_atom_site_fract_x
_atom_site_fract_y
_atom_site_fract_z
_atom_site_U_iso_or_equiv
_atom_site_adp_type
_atom_site_occupancy
_atom_site_symmetry_multiplicity
_atom_site_calc_flag
_atom_site_refinement_flags
C1 C 0.96697(19) 0.42447(17) -0.15914(13) 0.0211(4) Uani 1 1 d .
H1A H 1.0459 0.3813 -0.1459 0.032 Uiso 1 1 calc R
H1B H 0.9879 0.5026 -0.1490 0.032 Uiso 1 1 calc R
H1C H 0.9192 0.4130 -0.2236 0.032 Uiso 1 1 calc R
C2 C 0.88575(18) 0.38789(16) -0.09522(13) 0.0175(4) Uani 1 1 d .
C3 C 0.81233(17) 0.46732(16) -0.05284(13) 0.0172(4) Uani 1 1 d .
C4 C 0.79843(18) 0.58259(17) -0.06716(13) 0.0206(4) Uani 1 1 d .
H4 H 0.8373 0.6187 -0.1090 0.025 Uiso 1 1 calc R
C5 C 0.72551(19) 0.64284(16) -0.01793(14) 0.0219(4) Uani 1 1 d .
H5 H 0.7142 0.7198 -0.0274 0.026 Uiso 1 1 calc R
C6 C 0.66919(19) 0.58823(16) 0.04565(14) 0.0205(4) Uani 1 1 d .
H6 H 0.6219 0.6284 0.0799 0.025 Uiso 1 1 calc R
C7 C 0.68479(17) 0.47291(16) 0.05705(13) 0.0171(4) Uani 1 1 d .
C8 C 0.63168(17) 0.39876(16) 0.11792(13) 0.0176(4) Uani 1 1 d .
C9 C 0.55880(19) 0.45182(16) 0.18169(14) 0.0211(4) Uani 1 1 d .
H9A H 0.5348 0.3951 0.2205 0.032 Uiso 1 1 calc R
H9B H 0.4817 0.4877 0.1443 0.032 Uiso 1 1 calc R
H9C H 0.6133 0.5066 0.2211 0.032 Uiso 1 1 calc R
C10 C 0.6016(2) 0.21331(16) 0.16693(14) 0.0215(4) Uani 1 1 d .
H10A H 0.5133 0.2357 0.1657 0.026 Uiso 1 1 calc R
H10B H 0.6534 0.2159 0.2319 0.026 Uiso 1 1 calc R
C11 C 0.60011(19) 0.09511(17) 0.13045(15) 0.0219(4) Uani 1 1 d .
H11A H 0.5493 0.0470 0.1606 0.026 Uiso 1 1 calc R
H11B H 0.5616 0.0934 0.0629 0.026 Uiso 1 1 calc R
C12 C 0.7513(2) -0.03768(17) 0.09904(16) 0.0264(4) Uani 1 1 d .
H12A H 0.6866 -0.0942 0.1017 0.032 Uiso 1 1 calc R
H12B H 0.8366 -0.0692 0.1276 0.032 Uiso 1 1 calc R
C13 C 0.7418(2) -0.00998(17) -0.00262(15) 0.0244(4) Uani 1 1 d .
H13A H 0.7684 -0.0742 -0.0337 0.029 Uiso 1 1 calc R
H13B H 0.6525 0.0084 -0.0351 0.029 Uiso 1 1 calc R
C14 C 0.8577(2) 0.08763(17) -0.09575(14) 0.0234(4) Uani 1 1 d .
H14A H 0.7788 0.0918 -0.1468 0.028 Uiso 1 1 calc R
H14B H 0.9050 0.0204 -0.1041 0.028 Uiso 1 1 calc R
C15 C 0.94105(19) 0.19026(16) -0.09604(14) 0.0219(4) Uani 1 1 d .
H15A H 1.0258 0.1808 -0.0517 0.026 Uiso 1 1 calc R
H15B H 0.9536 0.2023 -0.1585 0.026 Uiso 1 1 calc R
C16 C 0.92552(19) 0.26424(15) 0.12405(14) 0.0185(4) Uani 1 1 d .
C17 C 0.60699(19) 0.23495(15) -0.07966(14) 0.0182(4) Uani 1 1 d .
N1 N 0.87249(15) 0.28553(13) -0.06854(11) 0.0174(3) Uani 1 1 d .
N2 N 0.75375(14) 0.41419(13) 0.00723(11) 0.0167(3) Uani 1 1 d .
N3 N 0.65586(15) 0.29308(13) 0.11012(11) 0.0171(3) Uani 1 1 d .
N4 N 1.02001(17) 0.26670(15) 0.18447(13) 0.0256(4) Uani 1 1 d .
N5 N 0.50839(16) 0.22123(15) -0.13478(12) 0.0230(4) Uani 1 1 d .
O1 O 0.82577(13) 0.08449(11) -0.00592(10) 0.0205(3) Uani 1 1 d .
O2 O 0.73163(13) 0.05754(12) 0.15162(10) 0.0236(3) Uani 1 1 d .
O4 O 0.71124(18) 0.68772(14) 0.29019(12) 0.0312(4) Uani 1 1 d .
Fe1 Fe 0.76891(2) 0.26100(2) 0.018568(18) 0.01530(9) Uani 1 1 d .
H16 H 0.779(3) 0.704(3) 0.291(2) 0.040 Uiso 1 1 d .
H17 H 0.657(3) 0.723(3) 0.248(2) 0.048(9) Uiso 1 1 d .

loop_
_atom_site_aniso_label
_atom_site_aniso_U_11
_atom_site_aniso_U_22
_atom_site_aniso_U_33
_atom_site_aniso_U_23
_atom_site_aniso_U_13
_atom_site_aniso_U_12
C1 0.0214(9) 0.0237(9) 0.0193(9) -0.0002(7) 0.0070(8) -0.0016(7)
C2 0.0159(8) 0.0202(9) 0.0148(9) -0.0003(7) 0.0013(7) -0.0013(7)
C3 0.0158(8) 0.0190(9) 0.0161(9) 0.0009(7) 0.0028(7) -0.0013(7)
C4 0.0200(9) 0.0210(9) 0.0201(9) 0.0030(7) 0.0040(8) -0.0025(7)
C5 0.0230(10) 0.0156(9) 0.0253(10) 0.0013(7) 0.0032(8) 0.0005(7)
C6 0.0201(9) 0.0192(9) 0.0215(9) -0.0030(7) 0.0037(8) 0.0018(7)
C7 0.0154(8) 0.0182(9) 0.0165(9) -0.0014(7) 0.0020(7) 0.0002(7)
C8 0.0156(8) 0.0193(9) 0.0167(9) -0.0011(7) 0.0019(7) 0.0000(7)
C9 0.0216(9) 0.0230(9) 0.0196(9) -0.0013(7) 0.0071(8) 0.0013(8)
C10 0.0243(10) 0.0211(9) 0.0215(9) 0.0020(8) 0.0102(8) -0.0006(8)
C11 0.0192(9) 0.0208(9) 0.0255(10) 0.0023(7) 0.0056(8) -0.0017(7)
C12 0.0272(10) 0.0172(9) 0.0365(12) 0.0022(8) 0.0110(9) 0.0015(8)
C13 0.0239(10) 0.0157(9) 0.0339(11) -0.0029(8) 0.0082(8) -0.0034(7)
C14 0.0271(10) 0.0216(9) 0.0227(10) -0.0031(8) 0.0085(8) 0.0024(8)
C15 0.0231(10) 0.0202(9) 0.0245(10) -0.0015(7) 0.0102(8) 0.0036(7)
C16 0.0198(9) 0.0168(8) 0.0204(9) 0.0021(7) 0.0081(8) -0.0014(7)
C17 0.0207(9) 0.0167(8) 0.0188(9) -0.0001(7) 0.0080(8) 0.0020(7)
N1 0.0162(7) 0.0192(8) 0.0166(8) -0.0010(6) 0.0042(6) 0.0002(6)
N2 0.0149(7) 0.0172(7) 0.0171(8) -0.0006(6) 0.0025(6) 0.0001(6)
N3 0.0157(7) 0.0188(8) 0.0171(8) 0.0009(6) 0.0047(6) -0.0011(6)
N4 0.0222(9) 0.0303(9) 0.0232(9) 0.0057(7) 0.0040(7) -0.0043(7)
N5 0.0207(8) 0.0259(9) 0.0224(9) -0.0025(7) 0.0055(7) 0.0013(7)
O1 0.0216(7) 0.0167(6) 0.0237(7) -0.0009(5) 0.0068(6) -0.0019(5)
O2 0.0206(7) 0.0211(7) 0.0277(8) 0.0001(6) 0.0038(6) 0.0010(5)
O4 0.0255(8) 0.0335(9) 0.0322(9) -0.0002(7) 0.0033(7) -0.0041(7)
Fe1 0.01517(14) 0.01421(14) 0.01653(15) 0.00022(9) 0.00416(10) 0.00011(9)

loop_
_atom_type_symbol
_atom_type_description
_atom_type_scat_dispersion_real
_atom_type_scat_dispersion_imag
_atom_type_scat_source
C C 0.0033 0.0016 'International Tables Vol C Tables 4.2.6.8 and 6.1.1.4'
H H 0.0000 0.0000 'International Tables Vol C Tables 4.2.6.8 and 6.1.1.4'
N N 0.0061 0.0033 'International Tables Vol C Tables 4.2.6.8 and 6.1.1.4'
O O 0.0106 0.0060 'International Tables Vol C Tables 4.2.6.8 and 6.1.1.4'
Fe Fe 0.3463 0.8444 'International Tables Vol C Tables 4.2.6.8 and 6.1.1.4'

loop_
_geom_angle_atom_site_label_1
_geom_angle_atom_site_label_2
_geom_angle_atom_site_label_3
_geom_angle
N1 C2 C3 111.54(16)
N1 C2 C1 126.02(17)
C3 C2 C1 122.44(16)
N2 C3 C4 120.58(17)
N2 C3 C2 111.02(16)
C4 C3 C2 128.40(17)
C5 C4 C3 118.90(17)
C4 C5 C6 120.11(18)
C7 C6 C5 118.95(18)
N2 C7 C6 120.64(17)
N2 C7 C8 111.36(16)
C6 C7 C8 127.98(17)
N3 C8 C7 114.47(16)
N3 C8 C9 127.63(17)
C7 C8 C9 117.89(16)
N3 C10 C11 111.76(16)
O2 C11 C10 107.35(16)
O2 C12 C13 112.49(17)
O1 C13 C12 108.76(16)
O1 C14 C15 107.49(15)
N1 C15 C14 107.07(15)
N4 C16 Fe1 178.04(17)
N5 C17 Fe1 176.91(17)
C2 N1 C15 123.01(16)
C2 N1 Fe1 118.09(13)
C15 N1 Fe1 118.71(12)
C7 N2 C3 120.77(16)
C7 N2 Fe1 120.73(13)
C3 N2 Fe1 118.50(12)
C8 N3 C10 117.38(16)
C8 N3 Fe1 113.64(12)
C10 N3 Fe1 128.99(12)
C14 O1 C13 110.14(15)
C14 O1 Fe1 105.01(11)
C13 O1 Fe1 122.07(11)
C12 O2 C11 114.09(15)
N2 Fe1 N1 80.78(7)
N2 Fe1 C16 95.08(7)
N1 Fe1 C16 90.41(7)
N2 Fe1 C17 92.94(7)
N1 Fe1 C17 94.59(7)
C16 Fe1 C17 171.15(8)
N2 Fe1 N3 79.75(6)
N1 Fe1 N3 160.49(7)
C16 Fe1 N3 90.02(7)
C17 Fe1 N3 87.70(7)
N2 Fe1 O1 159.82(6)
N1 Fe1 O1 79.08(6)
C16 Fe1 O1 86.35(6)
C17 Fe1 O1 87.43(6)
N3 Fe1 O1 120.41(6)

loop_
_geom_bond_atom_site_label_1
_geom_bond_atom_site_label_2
_geom_bond_distance
C1 C2 1.495(3)
C2 N1 1.300(2)
C2 C3 1.464(3)
C3 N2 1.360(2)
C3 C4 1.392(3)
C4 C5 1.389(3)
C5 C6 1.394(3)
C6 C7 1.389(3)
C7 N2 1.356(2)
C7 C8 1.469(3)
C8 N3 1.296(2)
C8 C9 1.501(3)
C10 N3 1.477(2)
C10 C11 1.505(3)
C11 O2 1.423(2)
C12 O2 1.418(2)
C12 C13 1.506(3)
C13 O1 1.445(2)
C14 O1 1.445(2)
C14 C15 1.510(3)
C15 N1 1.461(2)
C16 N4 1.154(3)
C16 Fe1 1.956(2)
C17 N5 1.157(3)
C17 Fe1 1.960(2)
N1 Fe1 1.9138(15)
N2 Fe1 1.8363(16)
N3 Fe1 2.0577(15)
O1 Fe1 2.2428(13)

loop_
_geom_torsion_atom_site_label_1
_geom_torsion_atom_site_label_2
_geom_torsion_atom_site_label_3
_geom_torsion_atom_site_label_4
_geom_torsion
N1 C2 C3 N2 2.8(2)
C1 C2 C3 N2 -175.87(16)
N1 C2 C3 C4 -177.26(18)
C1 C2 C3 C4 4.0(3)
N2 C3 C4 C5 1.0(3)
C2 C3 C4 C5 -178.84(18)
C3 C4 C5 C6 0.9(3)
C4 C5 C6 C7 -1.5(3)
C5 C6 C7 N2 0.0(3)
C5 C6 C7 C8 -178.41(18)
N2 C7 C8 N3 -2.5(2)
C6 C7 C8 N3 176.11(18)
N2 C7 C8 C9 176.76(16)
C6 C7 C8 C9 -4.7(3)
N3 C10 C11 O2 70.9(2)
O2 C12 C13 O1 51.1(2)
O1 C14 C15 N1 -51.1(2)
C3 C2 N1 C15 -176.49(16)
C1 C2 N1 C15 2.2(3)
C3 C2 N1 Fe1 -1.5(2)
C1 C2 N1 Fe1 177.17(14)
C14 C15 N1 C2 -152.37(18)
C14 C15 N1 Fe1 32.7(2)
C6 C7 N2 C3 2.0(3)
C8 C7 N2 C3 -179.35(15)
C6 C7 N2 Fe1 -177.49(14)
C8 C7 N2 Fe1 1.2(2)
C4 C3 N2 C7 -2.5(3)
C2 C3 N2 C7 177.39(15)
C4 C3 N2 Fe1 176.95(14)
C2 C3 N2 Fe1 -3.1(2)
C7 C8 N3 C10 -178.00(16)
C9 C8 N3 C10 2.9(3)
C7 C8 N3 Fe1 2.5(2)
C9 C8 N3 Fe1 -176.59(15)
C11 C10 N3 C8 162.36(17)
C11 C10 N3 Fe1 -18.3(2)
C15 C14 O1 C13 177.91(15)
C15 C14 O1 Fe1 44.77(16)
C12 C13 O1 C14 158.70(16)
C12 C13 O1 Fe1 -77.57(18)
C13 C12 O2 C11 72.8(2)
C10 C11 O2 C12 -162.54(16)
C7 N2 Fe1 N1 -178.62(15)
C3 N2 Fe1 N1 1.92(13)
C7 N2 Fe1 C16 -89.03(15)
C3 N2 Fe1 C16 91.51(14)
C7 N2 Fe1 C17 87.21(15)
C3 N2 Fe1 C17 -92.26(14)
C7 N2 Fe1 N3 0.07(14)
C3 N2 Fe1 N3 -179.39(14)
C7 N2 Fe1 O1 177.74(14)
C3 N2 Fe1 O1 -1.7(3)
C2 N1 Fe1 N2 -0.12(14)
C15 N1 Fe1 N2 175.10(15)
C2 N1 Fe1 C16 -95.20(15)
C15 N1 Fe1 C16 80.02(14)
C2 N1 Fe1 C17 92.12(15)
C15 N1 Fe1 C17 -92.66(14)
C2 N1 Fe1 N3 -4.0(3)
C15 N1 Fe1 N3 171.24(17)
C2 N1 Fe1 O1 178.60(15)
C15 N1 Fe1 O1 -6.18(13)
N4 C16 Fe1 N2 -80(5)
N4 C16 Fe1 N1 1(5)
N4 C16 Fe1 C17 125(5)
N4 C16 Fe1 N3 -160(5)
N4 C16 Fe1 O1 80(5)
N5 C17 Fe1 N2 -73(3)
N5 C17 Fe1 N1 -154(3)
N5 C17 Fe1 C16 82(3)
N5 C17 Fe1 N3 7(3)
N5 C17 Fe1 O1 128(3)
C8 N3 Fe1 N2 -1.52(13)
C10 N3 Fe1 N2 179.08(16)
C8 N3 Fe1 N1 2.4(3)
C10 N3 Fe1 N1 -177.04(17)
C8 N3 Fe1 C16 93.64(14)
C10 N3 Fe1 C16 -85.76(16)
C8 N3 Fe1 C17 -94.92(14)
C10 N3 Fe1 C17 85.68(16)
C8 N3 Fe1 O1 179.41(12)
C10 N3 Fe1 O1 0.02(18)
C14 O1 Fe1 N2 -18.7(2)
C13 O1 Fe1 N2 -144.81(18)
C14 O1 Fe1 N1 -22.41(11)
C13 O1 Fe1 N1 -148.47(15)
C14 O1 Fe1 C16 -113.53(12)
C13 O1 Fe1 C16 120.41(14)
C14 O1 Fe1 C17 72.77(12)
C13 O1 Fe1 C17 -53.29(14)
C14 O1 Fe1 N3 158.59(11)
C13 O1 Fe1 N3 32.53(15)
